data_4001550
loop_
_publ_author_name
'Ballabh, Amar'
'Trivedi, Darshak R.'
'Dastidar, Parthasarathi'

_publ_section_title
;
 New Series of Organogelators Derived from a Combinatorial Library of
 Primary Ammonium Monocarboxylate Salts
;
_journal_issue 16
_journal_name_full 'Chemistry of Materials'
_journal_page_first 3795
_journal_paper_doi 10.1021/cm0605015
_journal_volume 18
_journal_year 2006
_chemical_formula_sum 'C23 H38 Br N O2'
_chemical_formula_weight 440.45
_chemical_name_systematic
; 
 ? 
;
_space_group_IT_number 14
_symmetry_cell_setting monoclinic
_symmetry_space_group_name_Hall '-P 2ybc'
_symmetry_space_group_name_H-M 'P 1 21/c 1'
_atom_sites_solution_hydrogens geom
_atom_sites_solution_primary direct
_atom_sites_solution_secondary difmap
_audit_creation_method SHELXL-97
_cell_angle_alpha 90.00
_cell_angle_beta 95.027(2)
_cell_angle_gamma 90.00
_cell_formula_units_Z 4
_cell_length_a 28.972(4)
_cell_length_b 14.2687(17)
_cell_length_c 5.7800(7)
_cell_measurement_temperature 293(2)
_cell_volume 2380.2(5)
_computing_cell_refinement 'BRUKER AXS SMART 3'
_computing_data_collection 'BRUKER AXS SMART 3'
_computing_data_reduction 'BRUKER AXS SMART 3'
_computing_molecular_graphics 'PLATON, MERCURY 1.2'
_computing_structure_refinement 'SHELXL-97 (Sheldrick, 1997)'
_computing_structure_solution 'SHELXS-97 (Sheldrick, 1997)'
_diffrn_ambient_temperature 293(2)
_diffrn_measured_fraction_theta_full 0.937
_diffrn_measured_fraction_theta_max 0.937
_diffrn_measurement_device_type 'BRUKER SMART CCD AREA DETECTOR'
_diffrn_measurement_method PHI-OMEGA
_diffrn_radiation_monochromator graphite
_diffrn_radiation_source 'fine-focus sealed tube'
_diffrn_radiation_type MoK\a
_diffrn_radiation_wavelength 0.71073
_diffrn_reflns_av_R_equivalents 0.0363
_diffrn_reflns_av_sigmaI/netI 0.0574
_diffrn_reflns_limit_h_max 37
_diffrn_reflns_limit_h_min -35
_diffrn_reflns_limit_k_max 18
_diffrn_reflns_limit_k_min -19
_diffrn_reflns_limit_l_max 7
_diffrn_reflns_limit_l_min -6
_diffrn_reflns_number 14222
_diffrn_reflns_theta_full 28.29
_diffrn_reflns_theta_max 28.29
_diffrn_reflns_theta_min 1.59
_diffrn_standards_decay_% '<10 %'
_exptl_absorpt_coefficient_mu 1.743
_exptl_absorpt_correction_type SADABS
_exptl_crystal_colour COLOURLESS
_exptl_crystal_density_diffrn 1.229
_exptl_crystal_density_method 'not measured'
_exptl_crystal_description PLATE
_exptl_crystal_F_000 936
_exptl_crystal_size_max 1.22mm
_exptl_crystal_size_mid 0.82mm
_exptl_crystal_size_min 0.02mm
_refine_diff_density_max 0.574
_refine_diff_density_min -0.202
_refine_diff_density_rms 0.056
_refine_ls_extinction_method none
_refine_ls_goodness_of_fit_ref 0.988
_refine_ls_hydrogen_treatment mixed
_refine_ls_matrix_type full
_refine_ls_number_parameters 246
_refine_ls_number_reflns 5544
_refine_ls_number_restraints 0
_refine_ls_restrained_S_all 0.988
_refine_ls_R_factor_all 0.0925
_refine_ls_R_factor_gt 0.0474
_refine_ls_shift/su_max 0.001
_refine_ls_shift/su_mean 0.000
_refine_ls_structure_factor_coef Fsqd
_refine_ls_weighting_details 'calc w=1/[\s^2^(Fo^2^)+(0.0560P)^2^+0.0000P] where P=(Fo^2^+2Fc^2^)/3'
_refine_ls_weighting_scheme calc
_refine_ls_wR_factor_gt 0.1015
_refine_ls_wR_factor_ref 0.1167
_reflns_number_gt 3393
_reflns_number_total 5544
_reflns_threshold_expression >2sigma(I)
_cod_data_source_file cm0605015si20060301_110327.cif
_cod_data_source_block ab0671
_cod_depositor_comments
;
The following automatic conversions were performed:

'_symmetry_cell_setting' value 'MONOCLINIC' changed to 'monoclinic'
according to /home/saulius/struct/CIF-dictionaries/cif_core.dic
dictionary named 'cif_core.dic' version 2.4.1 from 2010-06-29.

Automatic conversion script
Id: cif_fix_values 1715 2011-07-08 13:25:40Z adriana 
;
_cod_original_sg_symbol_H-M 'P 2(1)/C'
_cod_database_code 4001550

loop_
_symmetry_equiv_pos_as_xyz
'x, y, z'
'-x, y+1/2, -z+1/2'
'-x, -y, -z'
'x, -y-1/2, z-1/2'

loop_
_atom_site_label
_atom_site_type_symbol
_atom_site_fract_x
_atom_site_fract_y
_atom_site_fract_z
_atom_site_U_iso_or_equiv
_atom_site_adp_type
_atom_site_occupancy
_atom_site_symmetry_multiplicity
_atom_site_calc_flag
_atom_site_refinement_flags
Br1 Br 0.223877(10) 0.34325(2) 1.03217(5) 0.06209(14) Uani 1 1 d .
N1 N 0.53648(7) 0.35777(15) 0.9536(4) 0.0530(6) Uani 1 1 d .
H1NA H 0.5304 0.3737 0.8052 0.079 Uiso 1 1 calc R
H1NB H 0.5156 0.3839 1.0378 0.079 Uiso 1 1 calc R
H1NC H 0.5352 0.2957 0.9672 0.079 Uiso 1 1 calc R
O1 O 0.51500(6) 0.34330(12) 0.4723(3) 0.0543(5) Uani 1 1 d .
O2 O 0.46894(6) 0.42080(15) 0.2117(3) 0.0655(6) Uani 1 1 d .
C1 C 0.47679(9) 0.37997(19) 0.4012(5) 0.0460(6) Uani 1 1 d .
C2 C 0.43854(9) 0.37142(19) 0.5569(5) 0.0533(7) Uani 1 1 d .
H2 H 0.4447 0.3391 0.6960 0.064 Uiso 1 1 calc R
C3 C 0.39713(8) 0.40624(17) 0.5111(4) 0.0432(6) Uani 1 1 d .
H3 H 0.3925 0.4418 0.3763 0.052 Uiso 1 1 calc R
C4 C 0.35677(8) 0.39585(16) 0.6480(4) 0.0395(6) Uani 1 1 d .
C5 C 0.35931(9) 0.35248(15) 0.8642(4) 0.0421(6) Uani 1 1 d .
H5 H 0.3879 0.3334 0.9337 0.050 Uiso 1 1 calc R
C6 C 0.32002(9) 0.33748(15) 0.9766(5) 0.0454(6) Uani 1 1 d .
H6 H 0.3221 0.3078 1.1204 0.055 Uiso 1 1 calc R
C7 C 0.27769(8) 0.36632(16) 0.8764(5) 0.0421(6) Uani 1 1 d .
C8 C 0.27398(9) 0.41048(18) 0.6646(4) 0.0483(6) Uani 1 1 d .
H8 H 0.2453 0.4304 0.5980 0.058 Uiso 1 1 calc R
C9 C 0.31355(9) 0.42489(17) 0.5515(4) 0.0475(6) Uani 1 1 d .
H9 H 0.3111 0.4547 0.4079 0.057 Uiso 1 1 calc R
C10 C 0.58313(8) 0.39092(18) 1.0375(4) 0.0453(6) Uani 1 1 d .
H10B H 0.5893 0.3744 1.2000 0.054 Uiso 1 1 calc R
H10A H 0.5841 0.4587 1.0256 0.054 Uiso 1 1 calc R
C11 C 0.62035(9) 0.34955(17) 0.9020(5) 0.0488(7) Uani 1 1 d .
H11A H 0.6140 0.3658 0.7393 0.059 Uiso 1 1 calc R
H11B H 0.6195 0.2818 0.9146 0.059 Uiso 1 1 calc R
C12 C 0.66815(9) 0.38402(18) 0.9872(5) 0.0523(7) Uani 1 1 d .
H12B H 0.6745 0.3662 1.1489 0.063 Uiso 1 1 calc R
H12A H 0.6683 0.4519 0.9799 0.063 Uiso 1 1 calc R
C13 C 0.70692(9) 0.34671(18) 0.8514(6) 0.0586(8) Uani 1 1 d .
H13B H 0.7073 0.2788 0.8612 0.070 Uiso 1 1 calc R
H13A H 0.7005 0.3636 0.6892 0.070 Uiso 1 1 calc R
C14 C 0.75412(10) 0.3837(2) 0.9377(6) 0.0652(8) Uani 1 1 d .
H14B H 0.7608 0.3649 1.0984 0.078 Uiso 1 1 calc R
H14A H 0.7532 0.4517 0.9338 0.078 Uiso 1 1 calc R
C15 C 0.79335(10) 0.3506(2) 0.7998(7) 0.0731(9) Uani 1 1 d .
H15A H 0.7942 0.2826 0.8030 0.088 Uiso 1 1 calc R
H15B H 0.7868 0.3697 0.6393 0.088 Uiso 1 1 calc R
C16 C 0.84068(10) 0.3875(2) 0.8881(6) 0.0747(9) Uani 1 1 d .
H16A H 0.8399 0.4555 0.8857 0.090 Uiso 1 1 calc R
H16B H 0.8475 0.3679 1.0481 0.090 Uiso 1 1 calc R
C17 C 0.87924(10) 0.3545(2) 0.7481(7) 0.0802(11) Uani 1 1 d .
H17A H 0.8798 0.2865 0.7506 0.096 Uiso 1 1 calc R
H17B H 0.8721 0.3738 0.5881 0.096 Uiso 1 1 calc R
C18 C 0.92692(10) 0.3900(2) 0.8304(6) 0.0743(9) Uani 1 1 d .
H18B H 0.9347 0.3690 0.9886 0.089 Uiso 1 1 calc R
H18A H 0.9265 0.4580 0.8313 0.089 Uiso 1 1 calc R
C19 C 0.96408(11) 0.3570(2) 0.6803(7) 0.0806(11) Uani 1 1 d .
H19B H 0.9652 0.2891 0.6855 0.097 Uiso 1 1 calc R
H19A H 0.9552 0.3751 0.5209 0.097 Uiso 1 1 calc R
C20 C 1.01202(10) 0.3944(2) 0.7487(6) 0.0788(10) Uani 1 1 d .
H20B H 1.0216 0.3746 0.9061 0.095 Uiso 1 1 calc R
H20A H 1.0109 0.4624 0.7476 0.095 Uiso 1 1 calc R
C21 C 1.04811(11) 0.3619(2) 0.5890(8) 0.0855(11) Uani 1 1 d .
H21B H 1.0498 0.2940 0.5952 0.103 Uiso 1 1 calc R
H21A H 1.0375 0.3792 0.4309 0.103 Uiso 1 1 calc R
C22 C 1.09552(12) 0.4000(3) 0.6434(7) 0.1001(12) Uani 1 1 d .
H22B H 1.1067 0.3815 0.7998 0.120 Uiso 1 1 calc R
H22A H 1.0941 0.4679 0.6394 0.120 Uiso 1 1 calc R
C23 C 1.12986(13) 0.3668(3) 0.4758(8) 0.1182(16) Uani 1 1 d .
H23A H 1.1352 0.3008 0.4966 0.177 Uiso 1 1 calc R
H23B H 1.1586 0.4001 0.5061 0.177 Uiso 1 1 calc R
H23C H 1.1174 0.3786 0.3191 0.177 Uiso 1 1 calc R

loop_
_atom_site_aniso_label
_atom_site_aniso_U_11
_atom_site_aniso_U_22
_atom_site_aniso_U_33
_atom_site_aniso_U_23
_atom_site_aniso_U_13
_atom_site_aniso_U_12
Br1 0.0521(2) 0.0677(2) 0.0704(2) -0.00121(15) 0.02718(15) -0.00811(14)
N1 0.0382(12) 0.0836(16) 0.0378(13) -0.0006(11) 0.0067(10) 0.0001(11)
O1 0.0444(11) 0.0772(13) 0.0420(11) 0.0076(9) 0.0080(8) 0.0126(9)
O2 0.0502(12) 0.1043(16) 0.0437(12) 0.0232(11) 0.0130(9) 0.0233(10)
C1 0.0408(15) 0.0597(16) 0.0383(16) -0.0016(13) 0.0076(12) 0.0025(12)
C2 0.0456(16) 0.0762(19) 0.0387(16) 0.0105(13) 0.0079(12) 0.0050(14)
C3 0.0449(15) 0.0476(15) 0.0380(14) 0.0010(12) 0.0084(11) -0.0009(12)
C4 0.0413(14) 0.0400(13) 0.0376(14) -0.0049(11) 0.0061(11) -0.0025(11)
C5 0.0405(14) 0.0434(14) 0.0423(15) -0.0029(11) 0.0032(11) 0.0062(11)
C6 0.0535(16) 0.0424(14) 0.0416(15) 0.0031(12) 0.0112(12) 0.0010(12)
C7 0.0397(14) 0.0423(14) 0.0461(15) -0.0065(11) 0.0142(12) -0.0046(10)
C8 0.0377(14) 0.0619(17) 0.0457(16) -0.0023(13) 0.0061(12) 0.0032(12)
C9 0.0470(16) 0.0581(16) 0.0374(15) 0.0029(12) 0.0039(12) 0.0030(12)
C10 0.0391(14) 0.0506(15) 0.0465(16) 0.0023(13) 0.0054(12) 0.0003(11)
C11 0.0422(15) 0.0537(16) 0.0513(17) -0.0004(13) 0.0091(12) -0.0012(12)
C12 0.0451(16) 0.0498(15) 0.0631(19) -0.0007(14) 0.0115(13) 0.0006(12)
C13 0.0470(16) 0.0527(16) 0.078(2) -0.0067(15) 0.0190(15) -0.0036(13)
C14 0.0473(17) 0.0595(17) 0.090(2) -0.0085(17) 0.0161(16) -0.0006(14)
C15 0.0482(18) 0.071(2) 0.103(3) -0.0058(18) 0.0244(17) -0.0032(14)
C16 0.0475(18) 0.072(2) 0.108(3) -0.007(2) 0.0231(18) -0.0010(15)
C17 0.0468(19) 0.088(2) 0.109(3) -0.0120(19) 0.0262(19) -0.0044(15)
C18 0.0492(19) 0.079(2) 0.097(3) -0.006(2) 0.0190(18) -0.0011(16)
C19 0.0503(19) 0.092(3) 0.102(3) -0.007(2) 0.0212(19) 0.0023(16)
C20 0.0469(19) 0.091(2) 0.100(3) -0.001(2) 0.0182(18) 0.0034(17)
C21 0.052(2) 0.097(3) 0.111(3) -0.001(2) 0.023(2) 0.0067(17)
C22 0.052(2) 0.141(3) 0.109(3) 0.000(3) 0.016(2) 0.004(2)
C23 0.057(2) 0.174(4) 0.129(4) 0.019(3) 0.034(2) 0.022(2)

loop_
_atom_type_symbol
_atom_type_description
_atom_type_scat_dispersion_real
_atom_type_scat_dispersion_imag
_atom_type_scat_source
C C 0.0033 0.0016 'International Tables Vol C Tables 4.2.6.8 and 6.1.1.4'
H H 0.0000 0.0000 'International Tables Vol C Tables 4.2.6.8 and 6.1.1.4'
N N 0.0061 0.0033 'International Tables Vol C Tables 4.2.6.8 and 6.1.1.4'
O O 0.0106 0.0060 'International Tables Vol C Tables 4.2.6.8 and 6.1.1.4'
Br Br -0.2901 2.4595 'International Tables Vol C Tables 4.2.6.8 and 6.1.1.4'

loop_
_geom_angle_atom_site_label_1
_geom_angle_atom_site_label_2
_geom_angle_atom_site_label_3
_geom_angle
_geom_angle_site_symmetry_1
_geom_angle_site_symmetry_3
C10 N1 H1NA 109.5 . .
C10 N1 H1NB 109.5 . .
H1NA N1 H1NB 109.5 . .
C10 N1 H1NC 109.5 . .
H1NA N1 H1NC 109.5 . .
H1NB N1 H1NC 109.5 . .
O1 O1 C1 0(10) 1 .
O2 C1 O1 124.7(2) . 1
O2 C1 O1 124.7(2) . .
O1 C1 O1 0.00(16) 1 .
O2 C1 C2 118.8(2) . .
O1 C1 C2 116.5(2) 1 .
O1 C1 C2 116.5(2) . .
C3 C2 C1 124.4(3) . .
C3 C2 H2 117.8 . .
C1 C2 H2 117.8 . .
C2 C3 C4 127.7(2) . .
C2 C3 H3 116.2 . .
C4 C3 H3 116.2 . .
C9 C4 C5 117.9(2) . .
C9 C4 C3 118.9(2) . .
C5 C4 C3 123.0(2) . .
C6 C5 C4 120.9(2) . .
C6 C5 H5 119.6 . .
C4 C5 H5 119.6 . .
C7 C6 C5 120.0(2) . .
C7 C6 H6 120.0 . .
C5 C6 H6 120.0 . .
C8 C7 C6 120.7(2) . .
C8 C7 Br1 120.00(19) . .
C6 C7 Br1 119.3(2) . .
C7 C8 C9 119.1(2) . .
C7 C8 H8 120.5 . .
C9 C8 H8 120.5 . .
C8 C9 C4 121.4(2) . .
C8 C9 H9 119.3 . .
C4 C9 H9 119.3 . .
N1 C10 C11 112.4(2) . .
N1 C10 H10B 109.1 . .
C11 C10 H10B 109.1 . .
N1 C10 H10A 109.1 . .
C11 C10 H10A 109.1 . .
H10B C10 H10A 107.9 . .
C10 C11 C12 112.3(2) . .
C10 C11 H11A 109.1 . .
C12 C11 H11A 109.1 . .
C10 C11 H11B 109.1 . .
C12 C11 H11B 109.1 . .
H11A C11 H11B 107.9 . .
C11 C12 C13 114.5(2) . .
C11 C12 H12B 108.6 . .
C13 C12 H12B 108.6 . .
C11 C12 H12A 108.6 . .
C13 C12 H12A 108.6 . .
H12B C12 H12A 107.6 . .
C14 C13 C12 113.3(2) . .
C14 C13 H13B 108.9 . .
C12 C13 H13B 108.9 . .
C14 C13 H13A 108.9 . .
C12 C13 H13A 108.9 . .
H13B C13 H13A 107.7 . .
C13 C14 C15 114.5(3) . .
C13 C14 H14B 108.6 . .
C15 C14 H14B 108.6 . .
C13 C14 H14A 108.6 . .
C15 C14 H14A 108.6 . .
H14B C14 H14A 107.6 . .
C16 C15 C14 114.3(3) . .
C16 C15 H15A 108.7 . .
C14 C15 H15A 108.7 . .
C16 C15 H15B 108.7 . .
C14 C15 H15B 108.7 . .
H15A C15 H15B 107.6 . .
C17 C16 C15 113.6(3) . .
C17 C16 H16A 108.8 . .
C15 C16 H16A 108.8 . .
C17 C16 H16B 108.8 . .
C15 C16 H16B 108.8 . .
H16A C16 H16B 107.7 . .
C18 C17 C16 115.2(3) . .
C18 C17 H17A 108.5 . .
C16 C17 H17A 108.5 . .
C18 C17 H17B 108.5 . .
C16 C17 H17B 108.5 . .
H17A C17 H17B 107.5 . .
C17 C18 C19 113.1(3) . .
C17 C18 H18B 109.0 . .
C19 C18 H18B 109.0 . .
C17 C18 H18A 109.0 . .
C19 C18 H18A 109.0 . .
H18B C18 H18A 107.8 . .
C20 C19 C18 115.1(3) . .
C20 C19 H19B 108.5 . .
C18 C19 H19B 108.5 . .
C20 C19 H19A 108.5 . .
C18 C19 H19A 108.5 . .
H19B C19 H19A 107.5 . .
C19 C20 C21 113.4(3) . .
C19 C20 H20B 108.9 . .
C21 C20 H20B 108.9 . .
C19 C20 H20A 108.9 . .
C21 C20 H20A 108.9 . .
H20B C20 H20A 107.7 . .
C22 C21 C20 115.5(3) . .
C22 C21 H21B 108.4 . .
C20 C21 H21B 108.4 . .
C22 C21 H21A 108.4 . .
C20 C21 H21A 108.4 . .
H21B C21 H21A 107.5 . .
C21 C22 C23 113.3(4) . .
C21 C22 H22B 108.9 . .
C23 C22 H22B 108.9 . .
C21 C22 H22A 108.9 . .
C23 C22 H22A 108.9 . .
H22B C22 H22A 107.7 . .
C22 C23 H23A 109.5 . .
C22 C23 H23B 109.5 . .
H23A C23 H23B 109.5 . .
C22 C23 H23C 109.5 . .
H23A C23 H23C 109.5 . .
H23B C23 H23C 109.5 . .

loop_
_geom_bond_atom_site_label_1
_geom_bond_atom_site_label_2
_geom_bond_distance
_geom_bond_site_symmetry_2
Br1 C7 1.896(2) .
N1 C10 1.473(3) .
N1 H1NA 0.8900 .
N1 H1NB 0.8900 .
N1 H1NC 0.8900 .
O1 O1 0.000(4) 1
O1 C1 1.260(3) .
O2 C1 1.244(3) .
C1 O1 1.260(3) 1
C1 C2 1.493(3) .
C2 C3 1.304(3) .
C2 H2 0.9300 .
C3 C4 1.475(3) .
C3 H3 0.9300 .
C4 C9 1.389(3) .
C4 C5 1.391(3) .
C5 C6 1.376(3) .
C5 H5 0.9300 .
C6 C7 1.373(4) .
C6 H6 0.9300 .
C7 C8 1.372(3) .
C8 C9 1.384(3) .
C8 H8 0.9300 .
C9 H9 0.9300 .
C10 C11 1.507(3) .
C10 H10B 0.9700 .
C10 H10A 0.9700 .
C11 C12 1.511(4) .
C11 H11A 0.9700 .
C11 H11B 0.9700 .
C12 C13 1.522(3) .
C12 H12B 0.9700 .
C12 H12A 0.9700 .
C13 C14 1.509(4) .
C13 H13B 0.9700 .
C13 H13A 0.9700 .
C14 C15 1.520(4) .
C14 H14B 0.9700 .
C14 H14A 0.9700 .
C15 C16 1.515(4) .
C15 H15A 0.9700 .
C15 H15B 0.9700 .
C16 C17 1.511(4) .
C16 H16A 0.9700 .
C16 H16B 0.9700 .
C17 C18 1.509(4) .
C17 H17A 0.9700 .
C17 H17B 0.9700 .
C18 C19 1.515(4) .
C18 H18B 0.9700 .
C18 H18A 0.9700 .
C19 C20 1.508(4) .
C19 H19B 0.9700 .
C19 H19A 0.9700 .
C20 C21 1.526(4) .
C20 H20B 0.9700 .
C20 H20A 0.9700 .
C21 C22 1.485(5) .
C21 H21B 0.9700 .
C21 H21A 0.9700 .
C22 C23 1.524(5) .
C22 H22B 0.9700 .
C22 H22A 0.9700 .
C23 H23A 0.9600 .
C23 H23B 0.9600 .
C23 H23C 0.9600 .

loop_
_geom_hbond_atom_site_label_D
_geom_hbond_atom_site_label_H
_geom_hbond_atom_site_label_A
_geom_hbond_distance_DH
_geom_hbond_distance_HA
_geom_hbond_distance_DA
_geom_hbond_angle_DHA
_geom_hbond_site_symmetry_A
N1 H1NA O1 0.89 1.98 2.805(3) 152.5 1
N1 H1NB O2 0.89 1.83 2.716(3) 171.8 1_556
N1 H1NB O1 0.89 2.58 3.122(3) 120.1 1_556
N1 H1NC O1 0.89 2.07 2.940(3) 165.6 4_566
